data_4321083
loop_
_publ_author_name
'J\"urgen Buschmann'
'Sven Kleinhenz'
'Dieter Lentz'
'Peter Luger'
'Krishnan V. Madappat'
'Dagmar Preugschat'
'Joseph S. Thrasher'

_publ_section_title
;
 Crystal and Molecular Structures of Trifluoroacrylonitrile, F2CCF-CN, and
 Trifluorovinyl Isocyanide, F2CCF-NC, by Low-Temperature X-ray
 Crystallography and ab Initio Calculations
;
_journal_name_full 'Inorganic Chemistry'
_journal_page_first 2807
_journal_page_last 2812
_journal_paper_doi 10.1021/ic000264m
_journal_volume 39
_journal_year 2000
_chemical_formula_sum 'C3 F3 N'
_chemical_formula_weight 107.04
_chemical_name_systematic
; 
 trifluorovinylisocyanide 
;
_space_group_IT_number 14
_symmetry_cell_setting monoclinic
_symmetry_space_group_name_Hall '-P 2yn'
_symmetry_space_group_name_H-M 'P 1 21/n 1'
_atom_sites_solution_hydrogens none
_atom_sites_solution_primary direct
_atom_sites_solution_secondary none
_audit_creation_method SHELXL-97
_cell_angle_alpha 90.00
_cell_angle_beta 101.11(2)
_cell_angle_gamma 90.00
_cell_formula_units_Z 4
_cell_length_a 8.501(2)
_cell_length_b 8.828(2)
_cell_length_c 5.599(2)
_cell_measurement_reflns_used 14
_cell_measurement_temperature 128(1)
_cell_measurement_theta_max 24.1
_cell_measurement_theta_min 22.4
_cell_volume 412.3(2)
_computing_cell_refinement 'STOE software'
_computing_data_collection 'STOE software'
_computing_data_reduction 'in-house program'
_computing_molecular_graphics 'ORTEP and SCHAKAL'
_computing_publication_material 'SHELXL-97 (Sheldrick, 1997)'
_computing_structure_refinement 'SHELXL-97 (Sheldrick, 1997)'
_computing_structure_solution 'SHELXS-97 (Sheldrick, 1990)'
_diffrn_ambient_temperature 128(1)
_diffrn_detector_area_resol_mean
;
 conventional scintillation counter for measuring the
 X-ray reflections individually.
;
_diffrn_measured_fraction_theta_full 0.932
_diffrn_measured_fraction_theta_max 0.932
_diffrn_measurement_device_type
;
 SIEMENS four-circle single-crystal diffractometer with an
 open chi-circle of 100 deg and an integrated N2 gas-stream
 cooling device of in-house construction (ref: Dietrich, H.,
 and Dierks, H., Messtechnik (Braunschweig) 1970, 78, 184-
 186.).
;
_diffrn_measurement_method
;
 omega two-theta scan, the measurement scan was
 delta omega = 1.70 deg + 0.52 deg tan omega.
;
_diffrn_radiation_monochromator 'none, instead Nb filter'
_diffrn_radiation_source 'fine-focus sealed tube'
_diffrn_radiation_type MoK\a
_diffrn_radiation_wavelength 0.71069
_diffrn_reflns_av_R_equivalents 0.0198
_diffrn_reflns_av_sigmaI/netI 0.0200
_diffrn_reflns_limit_h_max 13
_diffrn_reflns_limit_h_min -6
_diffrn_reflns_limit_k_max 15
_diffrn_reflns_limit_k_min -13
_diffrn_reflns_limit_l_max 7
_diffrn_reflns_limit_l_min -9
_diffrn_reflns_number 2918
_diffrn_reflns_theta_full 37.45
_diffrn_reflns_theta_max 37.45
_diffrn_reflns_theta_min 3.36
_diffrn_standards_decay_% none
_diffrn_standards_interval_count none
_diffrn_standards_interval_time '80 minutes'
_diffrn_standards_number 3
_exptl_absorpt_coefficient_mu 0.202
_exptl_absorpt_correction_type none
_exptl_crystal_colour colorless
_exptl_crystal_density_diffrn 1.724
_exptl_crystal_density_meas ?
_exptl_crystal_density_method 'not measured'
_exptl_crystal_description
;
 cylinder of 0.3 mm diameter and 0.8 mm height.
;
_exptl_crystal_F_000 208
_exptl_crystal_size_max 0.8
_exptl_crystal_size_mid 0.3
_exptl_crystal_size_min 0.3
_refine_diff_density_max 0.365
_refine_diff_density_min -0.158
_refine_diff_density_rms 0.064
_refine_ls_extinction_method none
_refine_ls_goodness_of_fit_ref 1.105
_refine_ls_hydrogen_treatment none
_refine_ls_matrix_type full
_refine_ls_number_parameters 93
_refine_ls_number_reflns 2013
_refine_ls_number_restraints 15
_refine_ls_restrained_S_all 1.106
_refine_ls_R_factor_all 0.0840
_refine_ls_R_factor_gt 0.0469
_refine_ls_shift/su_max 0.017
_refine_ls_shift/su_mean 0.002
_refine_ls_structure_factor_coef Fsqd
_refine_ls_weighting_details 'w=1/[\s^2^(Fo^2^)+(0.0910P)^2^+0.0091P] where P=(Fo^2^+2Fc^2^)/3'
_refine_ls_weighting_scheme calc
_refine_ls_wR_factor_gt 0.1469
_refine_ls_wR_factor_ref 0.1620
_reflns_number_gt 1229
_reflns_number_total 2013
_reflns_threshold_expression >2sigma(I)
_cod_data_source_file ic000264m_1.cif
_cod_data_source_block trifluorovinylisocyanide
_cod_depositor_comments
;
The following automatic conversions were performed:

'_exptl_crystal_density_meas' value 'not measured' was changed to '?'
- the value is perceived as not measured.

Automatic conversion script
Id: cif_fix_values 3008 2015-01-20 13:52:24Z robertas 

The following automatic conversions were performed:

'_refine_ls_weighting_scheme' value 'calc
w=1/[\s^2^(Fo^2^)+(0.0910P)^2^+0.0091P] where P=(Fo^2^+2Fc^2^)/3' was
changed to 'calc'. New tag '_refine_ls_weighting_details' was
created. The value of the new tag was set to
'w=1/[\s^2^(Fo^2^)+(0.0910P)^2^+0.0091P] where P=(Fo^2^+2Fc^2^)/3'.

Automatic conversion script
Id: cif_fix_values 3143 2015-03-26 13:38:13Z robertas 
;
_cod_database_code 4321083

loop_
_symmetry_equiv_pos_as_xyz
'x, y, z'
'-x+1/2, y+1/2, -z+1/2'
'-x, -y, -z'
'x-1/2, -y-1/2, z-1/2'

loop_
_atom_site_label
_atom_site_type_symbol
_atom_site_fract_x
_atom_site_fract_y
_atom_site_fract_z
_atom_site_U_iso_or_equiv
_atom_site_adp_type
_atom_site_occupancy
_atom_site_calc_flag
_atom_site_refinement_flags
_atom_site_disorder_assembly
_atom_site_disorder_group
F1 F 0.89523(15) 0.35934(18) 0.3752(3) 0.0571(3) Uani 0.846(3) d PD . 1
F2 F 0.7642(3) 0.1768(2) 0.1626(3) 0.0526(3) Uani 0.846(3) d PD . 1
F3 F 0.52583(17) 0.19589(16) 0.4173(3) 0.0593(4) Uani 0.846(3) d PD . 1
N4 N 0.65456(18) 0.38722(12) 0.65085(18) 0.0387(3) Uani 0.846(3) d PD . 1
C1 C 0.76661(15) 0.27509(12) 0.3390(2) 0.0400(3) Uani 0.846(3) d PD . 1
C2 C 0.65197(14) 0.28663(11) 0.4630(2) 0.0367(3) Uani 0.846(3) d PD . 1
C3 C 0.6571(5) 0.4736(5) 0.8095(6) 0.0479(7) Uani 0.846(3) d PD . 1
F1F F 0.5469(9) 0.1737(9) 0.3772(15) 0.055(2) Uiso 0.154(3) d PD . 2
F2F F 0.7316(15) 0.1557(13) 0.165(2) 0.060(3) Uiso 0.154(3) d PD . 2
F3F F 0.8931(8) 0.3924(7) 0.4141(13) 0.0443(15) Uiso 0.154(3) d PD . 2
N4F N 0.7080(9) 0.4119(7) 0.6497(11) 0.0376(15) Uiso 0.154(3) d PD . 2
C1F C 0.6813(7) 0.2280(6) 0.3380(11) 0.0385(13) Uiso 0.154(3) d PD . 2
C2F C 0.7578(7) 0.3408(6) 0.4565(10) 0.0358(13) Uiso 0.154(3) d PD . 2
C3F C 0.653(3) 0.452(3) 0.815(3) 0.047(5) Uiso 0.154(3) d PD . 2

loop_
_atom_site_aniso_label
_atom_site_aniso_U_11
_atom_site_aniso_U_22
_atom_site_aniso_U_33
_atom_site_aniso_U_23
_atom_site_aniso_U_13
_atom_site_aniso_U_12
F1 0.0465(6) 0.0670(7) 0.0613(7) -0.0120(6) 0.0189(4) -0.0102(5)
F2 0.0695(10) 0.0481(6) 0.0432(5) -0.0092(4) 0.0184(5) 0.0062(7)
F3 0.0561(7) 0.0630(7) 0.0616(7) -0.0216(5) 0.0183(5) -0.0251(5)
N4 0.0414(6) 0.0374(4) 0.0360(5) 0.0018(3) 0.0046(4) 0.0016(4)
C1 0.0461(7) 0.0366(5) 0.0363(5) 0.0000(3) 0.0052(4) 0.0043(4)
C2 0.0406(6) 0.0330(4) 0.0350(5) -0.0005(3) 0.0031(4) -0.0002(3)
C3 0.0584(13) 0.0419(12) 0.0431(9) -0.0058(7) 0.0092(6) -0.0039(9)

loop_
_atom_type_symbol
_atom_type_description
_atom_type_scat_dispersion_real
_atom_type_scat_dispersion_imag
_atom_type_scat_source
F F 0.0171 0.0103 'International Tables Vol C Tables 4.2.6.8 and 6.1.1.4'
N N 0.0061 0.0033 'International Tables Vol C Tables 4.2.6.8 and 6.1.1.4'
C C 0.0033 0.0016 'International Tables Vol C Tables 4.2.6.8 and 6.1.1.4'

loop_
_geom_angle_atom_site_label_1
_geom_angle_atom_site_label_2
_geom_angle_atom_site_label_3
_geom_angle
_geom_angle_site_symmetry_1
_geom_angle_site_symmetry_3
_geom_angle_publ_flag
C1 F1 C2F 39.3(2) . . ?
C1 F2 C1F 35.9(2) . . ?
C2 F3 C1F 38.3(2) . . ?
N4F N4 C3F 86.5(14) . . ?
N4F N4 C3 81.0(7) . . ?
C3F N4 C3 9.1(15) . . ?
N4F N4 C2 98.7(7) . . ?
C3F N4 C2 171.4(13) . . ?
C3 N4 C2 179.5(2) . . ?
N4F N4 C2F 58.8(7) . . ?
C3F N4 C2F 145.0(13) . . ?
C3 N4 C2F 139.7(3) . . ?
C2 N4 C2F 39.92(19) . . ?
C1F C1 C2F 97.6(5) . . ?
C1F C1 C2 46.0(4) . . ?
C2F C1 C2 51.6(3) . . ?
C1F C1 F1 170.1(4) . . ?
C2F C1 F1 72.6(4) . . ?
C2 C1 F1 124.17(12) . . ?
C1F C1 F2 77.2(4) . . ?
C2F C1 F2 174.4(4) . . ?
C2 C1 F2 123.17(15) . . ?
F1 C1 F2 112.66(16) . . ?
C1F C1 F2F 64.0(5) . . ?
C2F C1 F2F 161.6(5) . . ?
C2 C1 F2F 110.0(4) . . ?
F1 C1 F2F 125.8(4) . . ?
F2 C1 F2F 13.3(5) . . ?
C1F C1 F3F 157.5(5) . . ?
C2F C1 F3F 59.9(4) . . ?
C2 C1 F3F 111.5(3) . . ?
F1 C1 F3F 12.9(3) . . ?
F2 C1 F3F 125.2(3) . . ?
F2F C1 F3F 138.5(5) . . ?
C1F C2 C2F 82.5(4) . . ?
C1F C2 C1 39.6(3) . . ?
C2F C2 C1 42.9(3) . . ?
C1F C2 F3 81.0(4) . . ?
C2F C2 F3 163.5(3) . . ?
C1 C2 F3 120.67(12) . . ?
C1F C2 F1F 65.5(4) . . ?
C2F C2 F1F 148.0(4) . . ?
C1 C2 F1F 105.1(3) . . ?
F3 C2 F1F 15.7(3) . . ?
C1F C2 N4 163.1(4) . . ?
C2F C2 N4 80.9(3) . . ?
C1 C2 N4 123.68(12) . . ?
F3 C2 N4 115.62(13) . . ?
F1F C2 N4 131.0(3) . . ?
C1F C2 N4F 144.2(4) . . ?
C2F C2 N4F 61.9(3) . . ?
C1 C2 N4F 104.7(3) . . ?
F3 C2 N4F 134.6(3) . . ?
F1F C2 N4F 149.8(4) . . ?
N4 C2 N4F 19.0(2) . . ?
N4 C3 N4F 24.6(3) . . ?
C1F F1F C2 41.4(3) . . ?
C1F F2F C1 35.3(3) . . ?
C2F F3F C1 36.4(3) . . ?
N4 N4F C3F 68.0(14) . . ?
N4 N4F C3 74.4(7) . . ?
C3F N4F C3 9.4(14) . . ?
N4 N4F C2F 103.0(8) . . ?
C3F N4F C2F 169.8(14) . . ?
C3 N4F C2F 176.6(7) . . ?
N4 N4F C2 62.3(6) . . ?
C3F N4F C2 129.8(14) . . ?
C3 N4F C2 136.7(6) . . ?
C2F N4F C2 40.8(3) . . ?
C1 C1F C2 94.3(5) . . ?
C1 C1F C2F 42.8(3) . . ?
C2 C1F C2F 51.5(4) . . ?
C1 C1F F2F 80.8(6) . . ?
C2 C1F F2F 175.0(7) . . ?
C2F C1F F2F 123.6(7) . . ?
C1 C1F F1F 167.4(7) . . ?
C2 C1F F1F 73.1(5) . . ?
C2F C1F F1F 124.6(6) . . ?
F2F C1F F1F 111.8(7) . . ?
C1 C1F F2 67.0(4) . . ?
C2 C1F F2 161.2(6) . . ?
C2F C1F F2 109.8(5) . . ?
F2F C1F F2 13.8(5) . . ?
F1F C1F F2 125.6(5) . . ?
C1 C1F F3 154.9(6) . . ?
C2 C1F F3 60.6(3) . . ?
C2F C1F F3 112.1(5) . . ?
F2F C1F F3 124.3(6) . . ?
F1F C1F F3 12.7(3) . . ?
F2 C1F F3 138.0(4) . . ?
C1 C2F C2 85.5(4) . . ?
C1 C2F C1F 39.6(3) . . ?
C2 C2F C1F 46.0(3) . . ?
C1 C2F F3F 83.7(5) . . ?
C2 C2F F3F 169.2(5) . . ?
C1F C2F F3F 123.3(5) . . ?
C1 C2F F1 68.1(3) . . ?
C2 C2F F1 153.5(5) . . ?
C1F C2F F1 107.6(4) . . ?
F3F C2F F1 15.9(3) . . ?
C1 C2F N4F 162.4(6) . . ?
C2 C2F N4F 77.4(4) . . ?
C1F C2F N4F 123.2(5) . . ?
F3F C2F N4F 113.4(5) . . ?
F1 C2F N4F 128.8(5) . . ?
C1 C2F N4 144.6(5) . . ?
C2 C2F N4 59.2(3) . . ?
C1F C2F N4 105.1(4) . . ?
F3F C2F N4 131.6(4) . . ?
F1 C2F N4 146.9(4) . . ?
N4F C2F N4 18.2(3) . . ?
N4 C3F N4F 25.5(4) . . ?

loop_
_geom_bond_atom_site_label_1
_geom_bond_atom_site_label_2
_geom_bond_distance
_geom_bond_site_symmetry_2
_geom_bond_publ_flag
F1 C1 1.3055(18) . ?
F1 C2F 1.343(6) . ?
F2 C1 1.3117(15) . ?
F2 C1F 1.390(6) . ?
F3 C2 1.3233(15) . ?
F3 C1F 1.500(6) . ?
N4 N4F 0.505(7) . ?
N4 C3F 1.085(13) . ?
N4 C3 1.168(3) . ?
N4 C2 1.3734(14) . ?
N4 C2F 1.578(6) . ?
C1 C1F 0.835(6) . ?
C1 C2F 0.891(5) . ?
C1 C2 1.3052(18) . ?
C1 F2F 1.427(8) . ?
C1 F3F 1.494(6) . ?
C2 C1F 0.942(6) . ?
C2 C2F 1.026(5) . ?
C2 F1F 1.363(7) . ?
C2 N4F 1.533(6) . ?
C3 N4F 1.198(6) . ?
F1F C1F 1.296(7) . ?
F2F C1F 1.299(7) . ?
F3F C2F 1.301(7) . ?
N4F C3F 1.169(8) . ?
N4F C2F 1.386(6) . ?
C1F C2F 1.300(6) . ?
